data_2233760
loop_
_publ_author_name
'Chaithanya, U.'
'Foro, Sabine'
'Gowda, B. Thimme'

_publ_section_title
;
 <i>N</i>-(4-Chloro-3-nitrophenyl)maleamic acid
;
_journal_coeditor_code BT5827
_journal_issue 3
_journal_name_full 'Acta Crystallographica Section E'
_journal_page_first o873
_journal_paper_doi 10.1107/S1600536812008021
_journal_volume 68
_journal_year 2012
_chemical_formula_iupac 'C10 H7 Cl N2 O5'
_chemical_formula_moiety 'C10 H7 Cl N2 O5'
_chemical_formula_sum 'C10 H7 Cl N2 O5'
_chemical_formula_weight 270.63
_chemical_name_systematic
;
<i>N</i>-(4-Chloro-3-nitrophenyl)maleamic acid
;
_space_group_IT_number 14
_symmetry_cell_setting monoclinic
_symmetry_space_group_name_Hall '-P 2ybc'
_symmetry_space_group_name_H-M 'P 1 21/c 1'
_atom_sites_solution_hydrogens geom
_atom_sites_solution_primary direct
_atom_sites_solution_secondary difmap
_audit_creation_method SHELXL97
_cell_angle_alpha 90.00
_cell_angle_beta 99.640(10)
_cell_angle_gamma 90.00
_cell_formula_units_Z 4
_cell_length_a 9.7187(9)
_cell_length_b 13.5960(10)
_cell_length_c 8.4990(9)
_cell_measurement_reflns_used 1582
_cell_measurement_temperature 293(2)
_cell_measurement_theta_max 27.69
_cell_measurement_theta_min 2.60
_cell_volume 1107.16(18)
_computing_cell_refinement 'CrysAlis RED (Oxford Diffraction, 2009)'
_computing_data_collection 'CrysAlis CCD (Oxford Diffraction, 2009)'
_computing_data_reduction 'CrysAlis RED (Oxford Diffraction, 2009)'
_computing_molecular_graphics 'PLATON (Spek, 2009)'
_computing_publication_material 'SHELXL97 (Sheldrick, 2008)'
_computing_structure_refinement 'SHELXL97 (Sheldrick, 2008)'
_computing_structure_solution 'SHELXS97 (Sheldrick, 2008)'
_diffrn_ambient_temperature 293(2)
_diffrn_measured_fraction_theta_full 0.993
_diffrn_measured_fraction_theta_max 0.993
_diffrn_measurement_device_type 'Oxford Xcalibur diffractometer with a Sapphire CCD detector'
_diffrn_measurement_method 'Rotation method data acquisition using \w and \f'
_diffrn_radiation_monochromator graphite
_diffrn_radiation_source 'fine-focus sealed tube'
_diffrn_radiation_type MoK\a
_diffrn_radiation_wavelength 0.71073
_diffrn_reflns_av_R_equivalents 0.0246
_diffrn_reflns_av_sigmaI/netI 0.0361
_diffrn_reflns_limit_h_max 6
_diffrn_reflns_limit_h_min -12
_diffrn_reflns_limit_k_max 16
_diffrn_reflns_limit_k_min -16
_diffrn_reflns_limit_l_max 10
_diffrn_reflns_limit_l_min -7
_diffrn_reflns_number 4360
_diffrn_reflns_theta_full 26.36
_diffrn_reflns_theta_max 26.36
_diffrn_reflns_theta_min 2.60
_diffrn_standards_decay_% 0
_diffrn_standards_number 0
_exptl_absorpt_coefficient_mu 0.361
_exptl_absorpt_correction_T_max 0.9787
_exptl_absorpt_correction_T_min 0.8632
_exptl_absorpt_correction_type multi-scan
_exptl_absorpt_process_details '(CrysAlis RED; Oxford Diffraction, 2009)'
_exptl_crystal_colour colourless
_exptl_crystal_density_diffrn 1.624
_exptl_crystal_density_method 'not measured'
_exptl_crystal_description rod
_exptl_crystal_F_000 552
_exptl_crystal_size_max 0.42
_exptl_crystal_size_mid 0.12
_exptl_crystal_size_min 0.06
_refine_diff_density_max 0.377
_refine_diff_density_min -0.249
_refine_ls_extinction_method none
_refine_ls_goodness_of_fit_ref 0.972
_refine_ls_hydrogen_treatment mixed
_refine_ls_matrix_type full
_refine_ls_number_parameters 169
_refine_ls_number_reflns 2243
_refine_ls_number_restraints 2
_refine_ls_restrained_S_all 0.971
_refine_ls_R_factor_all 0.1006
_refine_ls_R_factor_gt 0.0625
_refine_ls_shift/su_max 0.034
_refine_ls_shift/su_mean 0.006
_refine_ls_structure_factor_coef Fsqd
_refine_ls_weighting_details 'calc w = 1/[\s^2^(Fo^2^)+(0.0665P)^2^+3.5725P] where P=(Fo^2^+2Fc^2^)/3'
_refine_ls_weighting_scheme calc
_refine_ls_wR_factor_gt 0.1549
_refine_ls_wR_factor_ref 0.1796
_reflns_number_gt 1540
_reflns_number_total 2243
_reflns_threshold_expression I>2\s(I)
_cod_data_source_file bt5827.cif
_cod_data_source_block I
_cod_original_sg_symbol_H-M 'P 21/c'
_cod_database_code 2233760
_cod_database_fobs_code 2233760

loop_
_symmetry_equiv_pos_as_xyz
'x, y, z'
'-x, y+1/2, -z+1/2'
'-x, -y, -z'
'x, -y-1/2, z-1/2'

loop_
_atom_site_type_symbol
_atom_site_label
_atom_site_fract_x
_atom_site_fract_y
_atom_site_fract_z
_atom_site_U_iso_or_equiv
_atom_site_adp_type
_atom_site_calc_flag
_atom_site_refinement_flags
_atom_site_occupancy
_atom_site_symmetry_multiplicity
Cl Cl1 -0.22417(12) -0.02257(9) 0.06740(14) 0.0526(4) Uani d . 1 1
O O1 0.3160(3) 0.2207(2) 0.5078(4) 0.0543(10) Uani d . 1 1
O O2 0.6054(3) 0.3654(2) 0.8733(4) 0.0527(9) Uani d . 1 1
O O3 0.4475(4) 0.3576(2) 0.6601(4) 0.0582(10) Uani d D 1 1
H H3O 0.402(6) 0.315(3) 0.604(6) 0.087 Uiso d D 1 1
O O4 -0.0092(5) 0.2184(3) 0.0224(5) 0.0750(12) Uani d . 1 1
O O5 -0.1941(4) 0.1979(3) 0.1206(6) 0.0852(14) Uani d . 1 1
N N1 0.3025(3) 0.0549(2) 0.5150(4) 0.0353(8) Uani d D 1 1
H H1N 0.332(5) 0.004(2) 0.569(5) 0.042 Uiso d D 1 1
N N2 -0.0772(4) 0.1760(3) 0.1083(4) 0.0420(9) Uani d . 1 1
C C1 0.1800(4) 0.0411(3) 0.4016(5) 0.0320(9) Uani d . 1 1
C C2 0.1145(4) 0.1155(3) 0.3048(5) 0.0337(9) Uani d . 1 1
H H2 0.1534 0.1781 0.3068 0.040 Uiso calc R 1 1
C C3 -0.0098(4) 0.0945(3) 0.2053(5) 0.0331(9) Uani d . 1 1
C C4 -0.0696(4) 0.0024(3) 0.1939(5) 0.0357(10) Uani d . 1 1
C C5 -0.0005(5) -0.0720(3) 0.2858(5) 0.0441(11) Uani d . 1 1
H H5 -0.0375 -0.1352 0.2787 0.053 Uiso calc R 1 1
C C6 0.1233(4) -0.0536(3) 0.3887(5) 0.0416(11) Uani d . 1 1
H H6 0.1688 -0.1045 0.4494 0.050 Uiso calc R 1 1
C C7 0.3599(4) 0.1411(3) 0.5669(5) 0.0357(9) Uani d . 1 1
C C8 0.4800(4) 0.1338(3) 0.6985(5) 0.0379(10) Uani d . 1 1
H H8 0.5099 0.0704 0.7281 0.046 Uiso calc R 1 1
C C9 0.5505(4) 0.2064(3) 0.7794(5) 0.0409(10) Uani d . 1 1
H H9 0.6240 0.1848 0.8561 0.049 Uiso calc R 1 1
C C10 0.5357(4) 0.3159(3) 0.7725(5) 0.0384(10) Uani d . 1 1

loop_
_atom_site_aniso_label
_atom_site_aniso_U_11
_atom_site_aniso_U_22
_atom_site_aniso_U_33
_atom_site_aniso_U_12
_atom_site_aniso_U_13
_atom_site_aniso_U_23
Cl1 0.0429(6) 0.0487(7) 0.0575(7) -0.0113(5) -0.0165(5) -0.0070(6)
O1 0.0534(19) 0.0280(16) 0.067(2) 0.0018(14) -0.0321(16) -0.0018(15)
O2 0.059(2) 0.0404(18) 0.0501(19) -0.0077(16) -0.0147(16) -0.0133(15)
O3 0.066(2) 0.0288(16) 0.067(2) -0.0032(15) -0.0280(18) -0.0044(15)
O4 0.100(3) 0.053(2) 0.075(3) 0.007(2) 0.020(2) 0.026(2)
O5 0.051(2) 0.071(3) 0.126(4) 0.018(2) -0.008(2) 0.027(3)
N1 0.0350(18) 0.0245(17) 0.0408(19) -0.0004(14) -0.0095(15) 0.0022(14)
N2 0.041(2) 0.0329(19) 0.045(2) -0.0018(17) -0.0123(17) 0.0000(17)
C1 0.0296(19) 0.028(2) 0.035(2) -0.0004(16) -0.0044(16) -0.0027(16)
C2 0.035(2) 0.027(2) 0.035(2) -0.0060(16) -0.0063(17) -0.0014(16)
C3 0.036(2) 0.028(2) 0.033(2) 0.0013(17) -0.0020(17) -0.0014(17)
C4 0.034(2) 0.032(2) 0.038(2) -0.0053(16) -0.0063(17) -0.0078(17)
C5 0.050(2) 0.027(2) 0.050(3) -0.0077(19) -0.007(2) -0.0007(19)
C6 0.044(2) 0.026(2) 0.048(2) 0.0010(18) -0.012(2) 0.0027(18)
C7 0.032(2) 0.028(2) 0.043(2) 0.0011(17) -0.0041(18) -0.0006(17)
C8 0.040(2) 0.028(2) 0.041(2) 0.0037(18) -0.0095(18) -0.0013(18)
C9 0.040(2) 0.039(2) 0.039(2) 0.0034(19) -0.0092(19) 0.0011(18)
C10 0.036(2) 0.035(2) 0.041(2) -0.0022(18) -0.0043(19) -0.0050(18)

loop_
_atom_type_symbol
_atom_type_description
_atom_type_scat_dispersion_real
_atom_type_scat_dispersion_imag
_atom_type_scat_source
C C 0.0033 0.0016 'International Tables Vol C Tables 4.2.6.8 and 6.1.1.4'
H H 0.0000 0.0000 'International Tables Vol C Tables 4.2.6.8 and 6.1.1.4'
Cl Cl 0.1484 0.1585 'International Tables Vol C Tables 4.2.6.8 and 6.1.1.4'
N N 0.0061 0.0033 'International Tables Vol C Tables 4.2.6.8 and 6.1.1.4'
O O 0.0106 0.0060 'International Tables Vol C Tables 4.2.6.8 and 6.1.1.4'

loop_
_geom_angle_atom_site_label_1
_geom_angle_atom_site_label_2
_geom_angle_atom_site_label_3
_geom_angle
C10 O3 H3O 110(4)
C7 N1 C1 126.7(3)
C7 N1 H1N 117(3)
C1 N1 H1N 115(3)
O5 N2 O4 123.9(4)
O5 N2 C3 118.7(4)
O4 N2 C3 117.5(4)
C2 C1 C6 119.2(3)
C2 C1 N1 123.8(3)
C6 C1 N1 116.9(3)
C3 C2 C1 118.6(4)
C3 C2 H2 120.7
C1 C2 H2 120.7
C4 C3 C2 123.1(4)
C4 C3 N2 120.2(3)
C2 C3 N2 116.7(3)
C3 C4 C5 117.8(4)
C3 C4 Cl1 122.4(3)
C5 C4 Cl1 119.8(3)
C4 C5 C6 120.8(4)
C4 C5 H5 119.6
C6 C5 H5 119.6
C5 C6 C1 120.4(4)
C5 C6 H6 119.8
C1 C6 H6 119.8
O1 C7 N1 122.3(3)
O1 C7 C8 122.7(4)
N1 C7 C8 115.0(3)
C9 C8 C7 128.0(4)
C9 C8 H8 116.0
C7 C8 H8 116.0
C8 C9 C10 133.0(4)
C8 C9 H9 113.5
C10 C9 H9 113.5
O2 C10 O3 120.1(4)
O2 C10 C9 119.3(4)
O3 C10 C9 120.6(3)

loop_
_geom_bond_atom_site_label_1
_geom_bond_atom_site_label_2
_geom_bond_distance
Cl1 C4 1.729(4)
O1 C7 1.239(5)
O2 C10 1.205(5)
O3 C10 1.302(5)
O3 H3O 0.82(2)
O4 N2 1.209(5)
O5 N2 1.196(5)
N1 C7 1.340(5)
N1 C1 1.413(5)
N1 H1N 0.857(19)
N2 C3 1.469(5)
C1 C2 1.389(5)
C1 C6 1.397(6)
C2 C3 1.383(5)
C2 H2 0.9300
C3 C4 1.377(5)
C4 C5 1.382(6)
C5 C6 1.386(6)
C5 H5 0.9300
C6 H6 0.9300
C7 C8 1.479(5)
C8 C9 1.326(6)
C8 H8 0.9300
C9 C10 1.497(6)
C9 H9 0.9300

loop_
_geom_hbond_atom_site_label_D
_geom_hbond_atom_site_label_H
_geom_hbond_atom_site_label_A
_geom_hbond_site_symmetry_A
_geom_hbond_distance_DH
_geom_hbond_distance_HA
_geom_hbond_distance_DA
_geom_hbond_angle_DHA
O3 H3O O1 . 0.82(2) 1.67(2) 2.494(4) 174(7)
N1 H1N O2 2_646 0.857(19) 2.01(2) 2.839(4) 162(4)

loop_
_geom_torsion_atom_site_label_1
_geom_torsion_atom_site_label_2
_geom_torsion_atom_site_label_3
_geom_torsion_atom_site_label_4
_geom_torsion
C7 N1 C1 C2 12.4(7)
C7 N1 C1 C6 -167.4(4)
C6 C1 C2 C3 3.9(6)
N1 C1 C2 C3 -176.0(4)
C1 C2 C3 C4 -2.1(7)
C1 C2 C3 N2 178.4(4)
O5 N2 C3 C4 57.7(6)
O4 N2 C3 C4 -123.7(5)
O5 N2 C3 C2 -122.8(5)
O4 N2 C3 C2 55.7(5)
C2 C3 C4 C5 -0.5(7)
N2 C3 C4 C5 178.9(4)
C2 C3 C4 Cl1 -179.4(3)
N2 C3 C4 Cl1 0.0(6)
C3 C4 C5 C6 1.4(7)
Cl1 C4 C5 C6 -179.7(4)
C4 C5 C6 C1 0.3(7)
C2 C1 C6 C5 -3.0(7)
N1 C1 C6 C5 176.8(4)
C1 N1 C7 O1 -6.7(7)
C1 N1 C7 C8 173.9(4)
O1 C7 C8 C9 5.4(8)
N1 C7 C8 C9 -175.2(5)
C7 C8 C9 C10 1.3(9)
C8 C9 C10 O2 171.7(5)
C8 C9 C10 O3 -7.5(8)

loop_
_cod_related_entry_id
_cod_related_entry_database
_cod_related_entry_code
1 ChemSpider 1548862
